data_4133134
loop_
_publ_author_name
'Zhang, Rui'
'Peterson, Joshua P.'
'Fischer, Logan J.'
'Ellern, Arkady'
'Winter, Arthur H.'

_publ_section_title
;
 Effect of Structure on the Spin-Spin Interactions of Tethered
 Dicyanomethyl Diradicals.
;
_journal_issue 43
_journal_name_full 'Journal of the American Chemical Society'
_journal_page_first 14308
_journal_page_last 14313
_journal_paper_doi 10.1021/jacs.8b08628
_journal_volume 140
_journal_year 2018
_chemical_formula_sum 'C24 H22 N4 O6'
_chemical_formula_weight 462.45
_space_group_crystal_system monoclinic
_space_group_IT_number 14
_space_group_name_Hall '-P 2ybc'
_space_group_name_H-M_alt 'P 1 21/c 1'
_atom_sites_solution_hydrogens geom
_atom_sites_solution_primary direct
_atom_sites_solution_secondary difmap
_cell_angle_alpha 90
_cell_angle_beta 111.4070(10)
_cell_angle_gamma 90
_cell_formula_units_Z 2
_cell_length_a 9.0474(2)
_cell_length_b 17.4635(4)
_cell_length_c 7.6236(2)
_cell_measurement_reflns_used 9843
_cell_measurement_temperature 173.(2)
_cell_measurement_theta_max 72.3479
_cell_measurement_theta_min 5.0652
_cell_volume 1121.42(5)
_computing_cell_refinement 'SAINT V8.38A (Bruker AXS Inc., 2017)'
_computing_data_collection 'APEX3 Suite (Bruker AXS Inc. , 2017)'
_computing_data_reduction 'SAINT V8.38A (Bruker AXS Inc., 2017)'
_computing_molecular_graphics 'shelXle (C.B. Huebschle, rev 833)'
_computing_structure_refinement 'SHELXL-2016/6 (Sheldrick, 2016)'
_computing_structure_solution 'XT, VERSION 2014/5'
_diffrn_ambient_temperature 173.(2)
_diffrn_detector_area_resol_mean 8.3333
_diffrn_measured_fraction_theta_full 0.995
_diffrn_measured_fraction_theta_max 0.995
_diffrn_measurement_device_type 'Bruker D8 VENTURE diffractometer'
_diffrn_measurement_method '\w and \f scans, narrow frame width, shutterless'
_diffrn_radiation_monochromator 'multilayer mirror'
_diffrn_radiation_type 'Cu K\a'
_diffrn_radiation_wavelength 1.54178
_diffrn_reflns_av_R_equivalents 0.0311
_diffrn_reflns_av_unetI/netI 0.0171
_diffrn_reflns_limit_h_max 11
_diffrn_reflns_limit_h_min -11
_diffrn_reflns_limit_k_max 21
_diffrn_reflns_limit_k_min -21
_diffrn_reflns_limit_l_max 9
_diffrn_reflns_limit_l_min -9
_diffrn_reflns_number 19126
_diffrn_reflns_theta_full 72.42
_diffrn_reflns_theta_max 72.42
_diffrn_reflns_theta_min 5.07
_diffrn_source 'microfocus sealed tube'
_diffrn_source_type 'sealed tube'
_exptl_absorpt_coefficient_mu 0.836
_exptl_absorpt_correction_T_max 0.81
_exptl_absorpt_correction_T_min 0.72
_exptl_absorpt_correction_type multi-scan
_exptl_absorpt_process_details
;

SADABS (Spek A. L., 2015) was used fo an rabsorption correction and scalling
of observed data
;
_exptl_crystal_colour colourless
_exptl_crystal_density_diffrn 1.370
_exptl_crystal_density_method 'not measured'
_exptl_crystal_description block
_exptl_crystal_F_000 484
_exptl_crystal_size_max 0.360
_exptl_crystal_size_mid 0.340
_exptl_crystal_size_min 0.270
_refine_diff_density_max 0.295
_refine_diff_density_min -0.183
_refine_ls_extinction_method none
_refine_ls_goodness_of_fit_ref 1.050
_refine_ls_hydrogen_treatment constr
_refine_ls_matrix_type full
_refine_ls_number_parameters 157
_refine_ls_number_reflns 2209
_refine_ls_number_restraints 0
_refine_ls_restrained_S_all 1.050
_refine_ls_R_factor_all 0.0368
_refine_ls_R_factor_gt 0.0366
_refine_ls_shift/su_max 0.000
_refine_ls_shift/su_mean 0.000
_refine_ls_structure_factor_coef Fsqd
_refine_ls_weighting_details 'w=1/[\s^2^(Fo^2^)+(0.0506P)^2^+0.3505P] where P=(Fo^2^+2Fc^2^)/3'
_refine_ls_weighting_scheme calc
_refine_ls_wR_factor_gt 0.0954
_refine_ls_wR_factor_ref 0.0957
_reflns_number_gt 2195
_reflns_number_total 2209
_reflns_threshold_expression 'I > 2\s(I)'
_cod_data_source_file ja8b08628_si_002.cif
_cod_data_source_block Win010Cu
_cod_depositor_comments
;
The following automatic conversions were performed:

data item '_exptl_absorpt_correction_type' value 'Multi-Scan' was
changed to 'multi-scan' in accordance with the
/home/saulius/struct/COD-crude-data/automatic-downloads/DataCite-retrospective/ACS/depositions/lib/dictionaries/cif_core.dic
dictionary named 'cif_core.dic' version 2.4.2 last updated on
2011-04-26.

Automatic conversion script
Id: cif_fix_values 6909 2019-04-08 15:41:33Z antanas 
;
_cod_database_code 4133134

loop_
_space_group_symop_operation_xyz
'x, y, z'
'-x, y+1/2, -z+1/2'
'-x, -y, -z'
'x, -y-1/2, z-1/2'

loop_
_atom_site_type_symbol
_atom_site_label
_atom_site_fract_x
_atom_site_fract_y
_atom_site_fract_z
_atom_site_U_iso_or_equiv
_atom_site_adp_type
_atom_site_calc_flag
_atom_site_refinement_flags_adp
_atom_site_refinement_flags_posn
_atom_site_occupancy
C C1 0.39584(12) 0.41719(6) 0.59389(15) 0.0226(2) Uani d . . 1
C C2 0.42580(12) 0.33972(6) 0.57075(16) 0.0244(2) Uani d . . 1
C C3 0.62752(16) 0.24972(7) 0.57453(19) 0.0360(3) Uani d . . 1
H H3A 0.627363 0.231278 0.695871 0.054 Uiso calc U R 1
H H3B 0.736722 0.250886 0.577564 0.054 Uiso calc U R 1
H H3C 0.563573 0.215298 0.473925 0.054 Uiso calc U R 1
C C4 0.32083(13) 0.28229(6) 0.57724(16) 0.0266(2) Uani d . . 1
H H4 0.343717 0.229972 0.564169 0.032 Uiso calc U R 1
C C5 0.18186(13) 0.30323(6) 0.60328(16) 0.0269(2) Uani d . . 1
C C6 0.09411(18) 0.17343(7) 0.5812(2) 0.0409(3) Uani d . . 1
H H6A 0.113632 0.166816 0.463868 0.061 Uiso calc U R 1
H H6B -0.000279 0.144165 0.574317 0.061 Uiso calc U R 1
H H6C 0.186111 0.154937 0.687388 0.061 Uiso calc U R 1
C C7 0.14766(13) 0.37960(7) 0.62492(16) 0.0275(3) Uani d . . 1
H H7 0.052297 0.393085 0.64253 0.033 Uiso calc U R 1
C C8 0.25409(12) 0.43541(6) 0.62044(15) 0.0242(2) Uani d . . 1
C C9 0.15301(16) 0.53281(8) 0.7656(2) 0.0369(3) Uani d . . 1
H H9A 0.038496 0.523489 0.708312 0.055 Uiso calc U R 1
H H9B 0.172125 0.587291 0.796291 0.055 Uiso calc U R 1
H H9C 0.197779 0.502365 0.880997 0.055 Uiso calc U R 1
C C10 0.51517(12) 0.48022(6) 0.60089(15) 0.0228(2) Uani d . . 1
C C11 0.68247(12) 0.45302(6) 0.68352(16) 0.0259(2) Uani d . . 1
C C12 0.51754(13) 0.54171(6) 0.73906(17) 0.0279(3) Uani d . . 1
N N1 0.81268(12) 0.43877(7) 0.76415(16) 0.0390(3) Uani d . . 1
N N2 0.54048(14) 0.58582(6) 0.85741(17) 0.0407(3) Uani d . . 1
O O1 0.56185(10) 0.32500(4) 0.53992(14) 0.0345(2) Uani d . . 1
O O2 0.06907(10) 0.25287(5) 0.60769(13) 0.0360(2) Uani d . . 1
O O3 0.22695(10) 0.51131(4) 0.63600(13) 0.0311(2) Uani d . . 1

loop_
_atom_site_aniso_label
_atom_site_aniso_U_11
_atom_site_aniso_U_22
_atom_site_aniso_U_33
_atom_site_aniso_U_12
_atom_site_aniso_U_13
_atom_site_aniso_U_23
C1 0.0209(5) 0.0185(5) 0.0301(5) -0.0009(4) 0.0114(4) 0.0024(4)
C2 0.0236(5) 0.0202(5) 0.0321(5) 0.0008(4) 0.0133(4) 0.0024(4)
C3 0.0402(7) 0.0267(6) 0.0470(7) 0.0123(5) 0.0229(6) 0.0048(5)
C4 0.0304(6) 0.0187(5) 0.0325(6) -0.0027(4) 0.0137(5) 0.0009(4)
C5 0.0262(5) 0.0268(5) 0.0283(5) -0.0074(4) 0.0108(4) 0.0020(4)
C6 0.0518(8) 0.0305(6) 0.0473(7) -0.0207(6) 0.0263(6) -0.0080(5)
C7 0.0220(5) 0.0297(6) 0.0340(6) -0.0010(4) 0.0141(4) 0.0027(4)
C8 0.0227(5) 0.0218(5) 0.0297(5) 0.0013(4) 0.0116(4) 0.0025(4)
C9 0.0357(6) 0.0358(6) 0.0460(7) 0.0066(5) 0.0230(6) -0.0043(5)
C10 0.0202(5) 0.0179(5) 0.0316(6) 0.0008(4) 0.0111(4) 0.0022(4)
C11 0.0239(6) 0.0233(5) 0.0323(6) -0.0006(4) 0.0122(4) 0.0039(4)
C12 0.0274(5) 0.0222(5) 0.0352(6) -0.0014(4) 0.0128(5) 0.0009(5)
N1 0.0251(5) 0.0448(6) 0.0450(6) 0.0040(4) 0.0101(5) 0.0103(5)
N2 0.0469(7) 0.0299(6) 0.0465(6) -0.0028(5) 0.0185(5) -0.0074(5)
O1 0.0311(4) 0.0192(4) 0.0628(6) 0.0034(3) 0.0284(4) 0.0028(4)
O2 0.0331(4) 0.0305(5) 0.0490(5) -0.0125(3) 0.0203(4) 0.0002(4)
O3 0.0319(4) 0.0223(4) 0.0475(5) 0.0030(3) 0.0244(4) 0.0002(3)

loop_
_atom_type_symbol
_atom_type_description
_atom_type_scat_dispersion_real
_atom_type_scat_dispersion_imag
_atom_type_scat_source
C C 0.0181 0.0091 'International Tables Vol C Tables 4.2.6.8 and 6.1.1.4'
H H 0.0000 0.0000 'International Tables Vol C Tables 4.2.6.8 and 6.1.1.4'
N N 0.0311 0.0180 'International Tables Vol C Tables 4.2.6.8 and 6.1.1.4'
O O 0.0492 0.0322 'International Tables Vol C Tables 4.2.6.8 and 6.1.1.4'

loop_
_geom_angle_atom_site_label_1
_geom_angle_atom_site_label_2
_geom_angle_atom_site_label_3
_geom_angle_site_symmetry_3
_geom_angle
C2 C1 C8 . 117.68(9)
C2 C1 C10 . 122.14(9)
C8 C1 C10 . 120.11(9)
O1 C2 C4 . 122.79(10)
O1 C2 C1 . 115.64(9)
C4 C2 C1 . 121.57(10)
O1 C3 H3A . 109.5
O1 C3 H3B . 109.5
H3A C3 H3B . 109.5
O1 C3 H3C . 109.5
H3A C3 H3C . 109.5
H3B C3 H3C . 109.5
C5 C4 C2 . 118.59(10)
C5 C4 H4 . 120.7
C2 C4 H4 . 120.7
O2 C5 C4 . 124.06(10)
O2 C5 C7 . 114.60(10)
C4 C5 C7 . 121.34(10)
O2 C6 H6A . 109.5
O2 C6 H6B . 109.5
H6A C6 H6B . 109.5
O2 C6 H6C . 109.5
H6A C6 H6C . 109.5
H6B C6 H6C . 109.5
C8 C7 C5 . 119.12(10)
C8 C7 H7 . 120.4
C5 C7 H7 . 120.4
O3 C8 C7 . 122.43(10)
O3 C8 C1 . 115.85(9)
C7 C8 C1 . 121.70(10)
O3 C9 H9A . 109.5
O3 C9 H9B . 109.5
H9A C9 H9B . 109.5
O3 C9 H9C . 109.5
H9A C9 H9C . 109.5
H9B C9 H9C . 109.5
C11 C10 C12 . 100.35(9)
C11 C10 C1 . 112.38(8)
C12 C10 C1 . 111.66(9)
C11 C10 C10 3_666 109.41(10)
C12 C10 C10 3_666 108.47(10)
C1 C10 C10 3_666 113.71(11)
N1 C11 C10 . 171.40(13)
N2 C12 C10 . 170.64(12)
C2 O1 C3 . 118.98(9)
C5 O2 C6 . 117.74(10)
C8 O3 C9 . 117.41(9)

loop_
_geom_bond_atom_site_label_1
_geom_bond_atom_site_label_2
_geom_bond_site_symmetry_2
_geom_bond_distance
C1 C2 . 1.4035(15)
C1 C8 . 1.4059(15)
C1 C10 . 1.5291(14)
C2 O1 . 1.3593(13)
C2 C4 . 1.3945(15)
C3 O1 . 1.4270(13)
C3 H3A . 0.98
C3 H3B . 0.98
C3 H3C . 0.98
C4 C5 . 1.3915(16)
C4 H4 . 0.95
C5 O2 . 1.3568(13)
C5 C7 . 1.3925(16)
C6 O2 . 1.4318(16)
C6 H6A . 0.98
C6 H6B . 0.98
C6 H6C . 0.98
C7 C8 . 1.3791(15)
C7 H7 . 0.95
C8 O3 . 1.3611(13)
C9 O3 . 1.4308(15)
C9 H9A . 0.98
C9 H9B . 0.98
C9 H9C . 0.98
C10 C11 . 1.4892(14)
C10 C12 . 1.4988(15)
C10 C10 3_666 1.616(2)
C11 N1 . 1.1398(15)
C12 N2 . 1.1462(16)
